data_7710937
loop_
_publ_author_name
'Karimata, Ayumu'
'Gridneva, Tatiana'
'Patil, Pradnya H.'
'Fayzullin, Robert R.'
'Khaskin, Eugene'
'Lapointe, S\'ebastien'
'Garcia-Roca, Al\`eria'
'Khusnutdinova, Julia R.'

_publ_section_title
;
 Ethylene binding in mono- and binuclear CuI complexes with tetradentate
 pyridinophane ligands
;
_journal_name_full 'Dalton Transactions'
_journal_paper_doi 10.1039/D2DT02180C
_journal_year 2022
_chemical_formula_moiety 'C24 H36 Cu N4, F6 P'
_chemical_formula_sum 'C24 H36 Cu F6 N4 P'
_chemical_formula_weight 589.08
_space_group_crystal_system monoclinic
_space_group_IT_number 15
_space_group_name_Hall '-C 2yc'
_space_group_name_H-M_alt 'C 1 2/c 1'
_atom_sites_solution_hydrogens mixed
_audit_creation_method SHELXL-2018/3
_audit_update_record
;
2022-06-04 deposited with the CCDC.	2022-08-08 downloaded from the CCDC.
;
_cell_angle_alpha 90
_cell_angle_beta 97.7210(16)
_cell_angle_gamma 90
_cell_formula_units_Z 4
_cell_length_a 15.7889(3)
_cell_length_b 8.07430(13)
_cell_length_c 20.8731(3)
_cell_measurement_reflns_used 25188
_cell_measurement_temperature 93(2)
_cell_measurement_theta_max 32.2310
_cell_measurement_theta_min 2.9630
_cell_volume 2636.87(8)
_computing_cell_refinement 'CrysAlisPro 1.171.39.20a (Rigaku OD, 2015)'
_computing_data_collection 'CrysAlisPro 1.171.39.20a (Rigaku OD, 2015)'
_computing_data_reduction 'CrysAlisPro 1.171.39.20a (Rigaku OD, 2015)'
_computing_molecular_graphics
;
WinGX (Farrugia, 2012); ORTEP-3 (Farrugia, 2012);
PLATON (Spek, 2009); Olex2 (Dolomanov et al., 2009)
;
_computing_publication_material
;
WinGX (Farrugia, 2012); ORTEP-3 (Farrugia, 2012);
PLATON (Spek, 2009); Olex2 (Dolomanov et al., 2009)
;
_computing_structure_refinement 'SHELXL-2018/3 (Sheldrick, 2015)'
_computing_structure_solution 'SHELXT-2018/2 (Sheldrick, 2015)'
_diffrn_ambient_temperature 93(2)
_diffrn_measured_fraction_theta_full 0.999
_diffrn_measured_fraction_theta_max 0.955
_diffrn_measurement_device_type 'XtaLAB Pro: Kappa dual offset/far'
_diffrn_measurement_method '\w scans'
_diffrn_radiation_probe x-ray
_diffrn_radiation_type MoK\a
_diffrn_radiation_wavelength 0.71073
_diffrn_reflns_av_R_equivalents 0.0418
_diffrn_reflns_av_unetI/netI 0.0181
_diffrn_reflns_Laue_measured_fraction_full 0.999
_diffrn_reflns_Laue_measured_fraction_max 0.955
_diffrn_reflns_limit_h_max 23
_diffrn_reflns_limit_h_min -23
_diffrn_reflns_limit_k_max 12
_diffrn_reflns_limit_k_min -11
_diffrn_reflns_limit_l_max 30
_diffrn_reflns_limit_l_min -31
_diffrn_reflns_number 49861
_diffrn_reflns_point_group_measured_fraction_full 0.999
_diffrn_reflns_point_group_measured_fraction_max 0.955
_diffrn_reflns_theta_full 25.242
_diffrn_reflns_theta_max 32.229
_diffrn_reflns_theta_min 2.604
_diffrn_source 'microfocus sealed X-ray tube'
_exptl_absorpt_coefficient_mu 0.952
_exptl_absorpt_correction_T_max 1.000
_exptl_absorpt_correction_T_min 0.662
_exptl_absorpt_correction_type gaussian
_exptl_absorpt_process_details
;
CrysAlisPro 1.171.39.20a (Rigaku Oxford Diffraction, 2015).
Numerical absorption correction based on gaussian integration over
a multifaceted crystal model. Empirical absorption correction using
spherical harmonics, frame scaling and detector area scaling,
implemented in SCALE3 ABSPACK scaling algorithm.
;
_exptl_crystal_colour yellow
_exptl_crystal_density_diffrn 1.484
_exptl_crystal_description plank
_exptl_crystal_F_000 1224
_exptl_crystal_recrystallization_method 'layering an acetone solution with diethyl ether'
_exptl_crystal_size_max 0.160
_exptl_crystal_size_mid 0.092
_exptl_crystal_size_min 0.052
_refine_diff_density_max 0.527
_refine_diff_density_min -0.488
_refine_diff_density_rms 0.064
_refine_ls_extinction_method none
_refine_ls_goodness_of_fit_ref 1.053
_refine_ls_hydrogen_treatment mixed
_refine_ls_matrix_type full
_refine_ls_number_parameters 176
_refine_ls_number_reflns 4462
_refine_ls_number_restraints 1
_refine_ls_restrained_S_all 1.053
_refine_ls_R_factor_all 0.0302
_refine_ls_R_factor_gt 0.0270
_refine_ls_shift/su_max 0.001
_refine_ls_shift/su_mean 0.000
_refine_ls_structure_factor_coef Fsqd
_refine_ls_weighting_details 'w=1/[\s^2^(Fo^2^)+(0.0443P)^2^+1.7832P] where P=(Fo^2^+2Fc^2^)/3'
_refine_ls_weighting_scheme calc
_refine_ls_wR_factor_gt 0.0770
_refine_ls_wR_factor_ref 0.0788
_reflns_Friedel_coverage 0.000
_reflns_number_gt 4116
_reflns_number_total 4462
_reflns_threshold_expression 'I > 2\s(I)'
_cod_data_source_file d2dt02180c3.cif
_cod_data_source_block jk347
_cod_original_cell_volume 2636.88(8)
_cod_original_sg_symbol_H-M 'C 2/c'
_cod_database_code 7710937
_shelx_shelxl_version_number 2018/3
_shelx_space_group_comment
;
The symmetry employed for this shelxl refinement is uniquely defined
by the following loop, which should always be used as a source of
symmetry information in preference to the above space-group names.
They are only intended as comments.
;
_shelx_estimated_absorpt_t_min 0.863
_shelx_estimated_absorpt_t_max 0.952

loop_
_space_group_symop_operation_xyz
'x, y, z'
'-x, y, -z+1/2'
'x+1/2, y+1/2, z'
'-x+1/2, y+1/2, -z+1/2'
'-x, -y, -z'
'x, -y, z-1/2'
'-x+1/2, -y+1/2, -z'
'x+1/2, -y+1/2, z-1/2'

loop_
_atom_site_label
_atom_site_type_symbol
_atom_site_fract_x
_atom_site_fract_y
_atom_site_fract_z
_atom_site_U_iso_or_equiv
_atom_site_adp_type
_atom_site_occupancy
_atom_site_site_symmetry_order
_atom_site_calc_flag
_atom_site_refinement_flags_posn
_atom_site_refinement_flags_adp
_atom_site_refinement_flags_occupancy
_atom_site_disorder_assembly
_atom_site_disorder_group
Cu1 Cu 0.500000 0.23323(2) 0.750000 0.01559(6) Uani 1 2 d S T P . .
N1 N 0.58757(5) 0.41122(11) 0.74608(4) 0.01425(15) Uani 1 1 d . . . . .
N2 N 0.47623(5) 0.33326(11) 0.63503(4) 0.01456(15) Uani 1 1 d . . . . .
C1 C 0.54363(9) -0.00180(14) 0.74928(6) 0.0271(2) Uani 1 1 d D . . . .
H1A H 0.5836(10) -0.018(2) 0.7878(7) 0.031(4) Uiso 1 1 d D . . . .
H1B H 0.5667(11) -0.018(2) 0.7094(7) 0.037(5) Uiso 1 1 d D . . . .
C11 C 0.56783(6) 0.35870(13) 0.62979(4) 0.01734(18) Uani 1 1 d . . . . .
H11A H 0.573346 0.424267 0.590482 0.021 Uiso 1 1 calc R U . . .
H11B H 0.595475 0.249984 0.625406 0.021 Uiso 1 1 calc R U . . .
C12 C 0.61300(6) 0.44797(13) 0.68844(4) 0.01537(17) Uani 1 1 d . . . . .
C13 C 0.67487(7) 0.56741(14) 0.68310(5) 0.02071(19) Uani 1 1 d . . . . .
H13 H 0.692455 0.591668 0.642344 0.025 Uiso 1 1 calc R U . . .
C14 C 0.71069(7) 0.65102(16) 0.73849(5) 0.0243(2) Uani 1 1 d . . . . .
H14 H 0.755912 0.727698 0.736533 0.029 Uiso 1 1 calc R U . . .
C15 C 0.67969(7) 0.62130(14) 0.79677(5) 0.02088(19) Uani 1 1 d . . . . .
H15 H 0.701725 0.680523 0.834702 0.025 Uiso 1 1 calc R U . . .
C16 C 0.61567(6) 0.50298(12) 0.79847(4) 0.01478(16) Uani 1 1 d . . . . .
C17 C 0.56825(6) 0.49162(12) 0.85718(4) 0.01506(16) Uani 1 1 d . . . . .
H17A H 0.609716 0.510770 0.896446 0.018 Uiso 1 1 calc R U . . .
H17B H 0.525626 0.582129 0.854545 0.018 Uiso 1 1 calc R U . . .
C21 C 0.43048(7) 0.23022(13) 0.58060(5) 0.01789(18) Uani 1 1 d . . . . .
C22 C 0.43013(7) 0.31094(15) 0.51366(5) 0.0216(2) Uani 1 1 d . . . . .
H22A H 0.404310 0.421297 0.513759 0.032 Uiso 1 1 calc R U . . .
H22B H 0.396906 0.242141 0.480686 0.032 Uiso 1 1 calc R U . . .
H22C H 0.488957 0.320718 0.503955 0.032 Uiso 1 1 calc R U . . .
C23 C 0.33796(7) 0.20691(16) 0.59413(5) 0.0237(2) Uani 1 1 d . . . . .
H23A H 0.338057 0.162388 0.637813 0.036 Uiso 1 1 calc R U . . .
H23B H 0.308390 0.129548 0.562532 0.036 Uiso 1 1 calc R U . . .
H23C H 0.308423 0.313931 0.590661 0.036 Uiso 1 1 calc R U . . .
C24 C 0.47243(8) 0.05940(14) 0.57923(5) 0.0247(2) Uani 1 1 d . . . . .
H24A H 0.529815 0.071404 0.566819 0.037 Uiso 1 1 calc R U . . .
H24B H 0.437772 -0.011333 0.547768 0.037 Uiso 1 1 calc R U . . .
H24C H 0.476546 0.008870 0.622223 0.037 Uiso 1 1 calc R U . . .
P1 P 0.750000 0.250000 0.500000 0.01810(8) Uani 1 2 d S . P . .
F1 F 0.76376(5) 0.42488(9) 0.46597(3) 0.02749(15) Uani 1 1 d . . . . .
F2 F 0.74682(5) 0.34169(10) 0.56788(3) 0.03057(16) Uani 1 1 d . . . . .
F3 F 0.64849(5) 0.26988(10) 0.48308(4) 0.03061(17) Uani 1 1 d . . . . .

loop_
_atom_site_aniso_label
_atom_site_aniso_U_11
_atom_site_aniso_U_22
_atom_site_aniso_U_33
_atom_site_aniso_U_23
_atom_site_aniso_U_13
_atom_site_aniso_U_12
Cu1 0.01548(9) 0.01508(9) 0.01808(9) 0.000 0.00906(6) 0.000
N1 0.0119(3) 0.0194(4) 0.0125(3) 0.0005(3) 0.0055(2) 0.0002(3)
N2 0.0132(3) 0.0185(4) 0.0132(3) -0.0032(3) 0.0061(3) -0.0029(3)
C1 0.0392(7) 0.0183(5) 0.0259(5) -0.0001(4) 0.0119(4) 0.0061(4)
C11 0.0149(4) 0.0254(5) 0.0132(4) -0.0030(3) 0.0074(3) -0.0032(3)
C12 0.0121(4) 0.0223(4) 0.0127(4) -0.0001(3) 0.0053(3) -0.0011(3)
C13 0.0182(4) 0.0299(5) 0.0154(4) 0.0003(4) 0.0072(3) -0.0068(4)
C14 0.0211(5) 0.0333(6) 0.0194(4) -0.0013(4) 0.0063(3) -0.0121(4)
C15 0.0198(5) 0.0281(5) 0.0152(4) -0.0018(4) 0.0041(3) -0.0061(4)
C16 0.0130(4) 0.0199(4) 0.0120(3) 0.0010(3) 0.0037(3) 0.0010(3)
C17 0.0155(4) 0.0188(4) 0.0117(3) 0.0009(3) 0.0052(3) 0.0019(3)
C21 0.0191(5) 0.0216(4) 0.0144(4) -0.0048(3) 0.0075(3) -0.0065(3)
C22 0.0229(5) 0.0294(5) 0.0135(4) -0.0041(4) 0.0059(3) -0.0065(4)
C23 0.0200(5) 0.0311(5) 0.0216(4) -0.0065(4) 0.0088(4) -0.0110(4)
C24 0.0327(6) 0.0217(5) 0.0215(4) -0.0067(4) 0.0105(4) -0.0034(4)
P1 0.01983(18) 0.01900(17) 0.01573(16) -0.00140(11) 0.00331(13) -0.00165(12)
F1 0.0348(4) 0.0224(3) 0.0252(3) 0.0043(3) 0.0038(3) -0.0048(3)
F2 0.0433(4) 0.0296(4) 0.0204(3) -0.0067(3) 0.0100(3) -0.0053(3)
F3 0.0215(3) 0.0343(4) 0.0358(4) 0.0027(3) 0.0027(3) -0.0008(3)

loop_
_atom_type_symbol
_atom_type_description
_atom_type_scat_dispersion_real
_atom_type_scat_dispersion_imag
_atom_type_scat_source
C C 0.0033 0.0016 'International Tables Vol C Tables 4.2.6.8 and 6.1.1.4'
H H 0.0000 0.0000 'International Tables Vol C Tables 4.2.6.8 and 6.1.1.4'
N N 0.0061 0.0033 'International Tables Vol C Tables 4.2.6.8 and 6.1.1.4'
F F 0.0171 0.0103 'International Tables Vol C Tables 4.2.6.8 and 6.1.1.4'
P P 0.1023 0.0942 'International Tables Vol C Tables 4.2.6.8 and 6.1.1.4'
Cu Cu 0.3201 1.2651 'International Tables Vol C Tables 4.2.6.8 and 6.1.1.4'

loop_
_geom_angle_atom_site_label_1
_geom_angle_atom_site_label_2
_geom_angle_atom_site_label_3
_geom_angle
_geom_angle_site_symmetry_1
_geom_angle_site_symmetry_3
_geom_angle_publ_flag
N1 Cu1 N1 88.33(5) . 2_656 ?
N1 Cu1 C1 155.82(5) . 2_656 ?
N1 Cu1 C1 115.83(4) 2_656 2_656 ?
N1 Cu1 C1 115.83(4) . . ?
N1 Cu1 C1 155.82(5) 2_656 . ?
C1 Cu1 C1 40.02(8) 2_656 . ?
N1 Cu1 N2 78.05(3) . 2_656 ?
N1 Cu1 N2 75.27(3) 2_656 2_656 ?
C1 Cu1 N2 107.60(4) 2_656 2_656 ?
C1 Cu1 N2 107.57(4) . 2_656 ?
N1 Cu1 N2 75.27(3) . . ?
N1 Cu1 N2 78.05(3) 2_656 . ?
C1 Cu1 N2 107.57(4) 2_656 . ?
C1 Cu1 N2 107.60(4) . . ?
N2 Cu1 N2 142.49(4) 2_656 . ?
C16 N1 C12 119.83(8) . . ?
C16 N1 Cu1 121.05(6) . . ?
C12 N1 Cu1 118.88(6) . . ?
C17 N2 C11 111.82(8) 2_656 . ?
C17 N2 C21 111.88(8) 2_656 . ?
C11 N2 C21 113.20(7) . . ?
C17 N2 Cu1 100.68(5) 2_656 . ?
C11 N2 Cu1 95.35(5) . . ?
C21 N2 Cu1 122.42(6) . . ?
C1 C1 Cu1 69.99(4) 2_656 . ?
C1 C1 H1A 121.7(10) 2_656 . ?
Cu1 C1 H1A 107.9(11) . . ?
C1 C1 H1B 120.9(11) 2_656 . ?
Cu1 C1 H1B 107.8(11) . . ?
H1A C1 H1B 115.0(15) . . ?
N2 C11 C12 111.42(7) . . ?
N2 C11 H11A 109.3 . . ?
C12 C11 H11A 109.3 . . ?
N2 C11 H11B 109.3 . . ?
C12 C11 H11B 109.3 . . ?
H11A C11 H11B 108.0 . . ?
N1 C12 C13 121.37(9) . . ?
N1 C12 C11 116.83(8) . . ?
C13 C12 C11 121.74(8) . . ?
C12 C13 C14 118.83(9) . . ?
C12 C13 H13 120.6 . . ?
C14 C13 H13 120.6 . . ?
C13 C14 C15 119.41(10) . . ?
C13 C14 H14 120.3 . . ?
C15 C14 H14 120.3 . . ?
C14 C15 C16 118.78(9) . . ?
C14 C15 H15 120.6 . . ?
C16 C15 H15 120.6 . . ?
N1 C16 C15 121.17(8) . . ?
N1 C16 C17 118.47(8) . . ?
C15 C16 C17 119.88(8) . . ?
N2 C17 C16 115.66(8) 2_656 . ?
N2 C17 H17A 108.4 2_656 . ?
C16 C17 H17A 108.4 . . ?
N2 C17 H17B 108.4 2_656 . ?
C16 C17 H17B 108.4 . . ?
H17A C17 H17B 107.4 . . ?
N2 C21 C24 110.21(9) . . ?
N2 C21 C23 107.43(8) . . ?
C24 C21 C23 108.50(9) . . ?
N2 C21 C22 113.07(8) . . ?
C24 C21 C22 108.22(8) . . ?
C23 C21 C22 109.31(9) . . ?
C21 C22 H22A 109.5 . . ?
C21 C22 H22B 109.5 . . ?
H22A C22 H22B 109.5 . . ?
C21 C22 H22C 109.5 . . ?
H22A C22 H22C 109.5 . . ?
H22B C22 H22C 109.5 . . ?
C21 C23 H23A 109.5 . . ?
C21 C23 H23B 109.5 . . ?
H23A C23 H23B 109.5 . . ?
C21 C23 H23C 109.5 . . ?
H23A C23 H23C 109.5 . . ?
H23B C23 H23C 109.5 . . ?
C21 C24 H24A 109.5 . . ?
C21 C24 H24B 109.5 . . ?
H24A C24 H24B 109.5 . . ?
C21 C24 H24C 109.5 . . ?
H24A C24 H24C 109.5 . . ?
H24B C24 H24C 109.5 . . ?
F3 P1 F3 180.0 . 7_656 ?
F3 P1 F2 90.04(4) . 7_656 ?
F3 P1 F2 89.96(4) 7_656 7_656 ?
F3 P1 F2 89.96(4) . . ?
F3 P1 F2 90.04(4) 7_656 . ?
F2 P1 F2 180.00(6) 7_656 . ?
F3 P1 F1 90.30(4) . . ?
F3 P1 F1 89.70(4) 7_656 . ?
F2 P1 F1 89.60(4) 7_656 . ?
F2 P1 F1 90.40(4) . . ?
F3 P1 F1 89.70(4) . 7_656 ?
F3 P1 F1 90.30(4) 7_656 7_656 ?
F2 P1 F1 90.41(4) 7_656 7_656 ?
F2 P1 F1 89.59(4) . 7_656 ?
F1 P1 F1 180.0 . 7_656 ?

loop_
_geom_bond_atom_site_label_1
_geom_bond_atom_site_label_2
_geom_bond_distance
_geom_bond_site_symmetry_2
_geom_bond_publ_flag
Cu1 N1 2.0035(8) . ?
Cu1 N1 2.0035(8) 2_656 ?
Cu1 C1 2.0197(12) 2_656 ?
Cu1 C1 2.0197(11) . ?
Cu1 N2 2.5119(8) 2_656 ?
Cu1 N2 2.5119(8) . ?
N1 C16 1.3457(12) . ?
N1 C12 1.3516(11) . ?
N2 C17 1.4783(13) 2_656 ?
N2 C11 1.4794(12) . ?
N2 C21 1.5114(13) . ?
C1 C1 1.382(3) 2_656 ?
C1 H1A 0.962(13) . ?
C1 H1B 0.961(13) . ?
C11 C12 1.5140(13) . ?
C11 H11A 0.9900 . ?
C11 H11B 0.9900 . ?
C12 C13 1.3878(14) . ?
C13 C14 1.3916(15) . ?
C13 H13 0.9500 . ?
C14 C15 1.3919(14) . ?
C14 H14 0.9500 . ?
C15 C16 1.3947(14) . ?
C15 H15 0.9500 . ?
C16 C17 1.5223(12) . ?
C17 H17A 0.9900 . ?
C17 H17B 0.9900 . ?
C21 C24 1.5319(16) . ?
C21 C23 1.5361(14) . ?
C21 C22 1.5413(14) . ?
C22 H22A 0.9800 . ?
C22 H22B 0.9800 . ?
C22 H22C 0.9800 . ?
C23 H23A 0.9800 . ?
C23 H23B 0.9800 . ?
C23 H23C 0.9800 . ?
C24 H24A 0.9800 . ?
C24 H24B 0.9800 . ?
C24 H24C 0.9800 . ?
P1 F3 1.6023(8) . ?
P1 F3 1.6023(8) 7_656 ?
P1 F2 1.6054(7) 7_656 ?
P1 F2 1.6054(7) . ?
P1 F1 1.6085(7) . ?
P1 F1 1.6085(7) 7_656 ?

loop_
_geom_torsion_atom_site_label_1
_geom_torsion_atom_site_label_2
_geom_torsion_atom_site_label_3
_geom_torsion_atom_site_label_4
_geom_torsion
_geom_torsion_site_symmetry_1
_geom_torsion_site_symmetry_2
_geom_torsion_site_symmetry_3
_geom_torsion_site_symmetry_4
_geom_torsion_publ_flag
C17 N2 C11 C12 58.05(10) 2_656 . . . ?
C21 N2 C11 C12 -174.47(8) . . . . ?
Cu1 N2 C11 C12 -45.72(8) . . . . ?
C16 N1 C12 C13 7.03(15) . . . . ?
Cu1 N1 C12 C13 -178.50(8) . . . . ?
C16 N1 C12 C11 -170.13(9) . . . . ?
Cu1 N1 C12 C11 4.34(12) . . . . ?
N2 C11 C12 N1 36.06(12) . . . . ?
N2 C11 C12 C13 -141.08(10) . . . . ?
N1 C12 C13 C14 -0.38(16) . . . . ?
C11 C12 C13 C14 176.64(10) . . . . ?
C12 C13 C14 C15 -4.38(18) . . . . ?
C13 C14 C15 C16 2.60(18) . . . . ?
C12 N1 C16 C15 -8.89(14) . . . . ?
Cu1 N1 C16 C15 176.77(8) . . . . ?
C12 N1 C16 C17 163.14(9) . . . . ?
Cu1 N1 C16 C17 -11.20(12) . . . . ?
C14 C15 C16 N1 4.06(16) . . . . ?
C14 C15 C16 C17 -167.86(10) . . . . ?
N1 C16 C17 N2 27.48(12) . . . 2_656 ?
C15 C16 C17 N2 -160.38(9) . . . 2_656 ?
C17 N2 C21 C24 -173.38(8) 2_656 . . . ?
C11 N2 C21 C24 59.17(11) . . . . ?
Cu1 N2 C21 C24 -53.94(10) . . . . ?
C17 N2 C21 C23 -55.34(10) 2_656 . . . ?
C11 N2 C21 C23 177.21(9) . . . . ?
Cu1 N2 C21 C23 64.10(10) . . . . ?
C17 N2 C21 C22 65.35(10) 2_656 . . . ?
C11 N2 C21 C22 -62.09(12) . . . . ?
Cu1 N2 C21 C22 -175.20(7) . . . . ?
